data_7118433
loop_
_publ_author_name
'LaPierre, Etienne A.'
'Piers, Warren E.'
'Spasyuk, Denis M.'
'Bi, David W.'

_publ_section_title
;
 Activation of Si-H bonds across the nickel carbene bond in electron rich
 nickel PCcarbeneP pincer complexes.
;
_journal_issue 7
_journal_name_full 'Chemical communications (Cambridge, England)'
_journal_page_first 1361
_journal_page_last 1364
_journal_paper_doi 10.1039/c5cc09349j
_journal_volume 52
_journal_year 2016
_chemical_formula_moiety 'C46 H57 Ni O3 P2 Si'
_chemical_formula_sum 'C46 H58 Ni O3 P2 Si'
_chemical_formula_weight 807.66
_chemical_name_systematic
;
 ?
;
_space_group_crystal_system monoclinic
_space_group_IT_number 14
_space_group_name_Hall '-P 2ybc'
_space_group_name_H-M_alt 'P 1 21/c 1'
_symmetry_space_group_name_Hall '-P 2ybc'
_symmetry_space_group_name_H-M 'P 1 21/c 1'
_atom_sites_solution_hydrogens mixed
_audit_creation_method SHELXL-2013
_audit_update_record
;
2015-11-08 deposited with the CCDC.
2015-11-30 downloaded from the CCDC.
;
_cell_angle_alpha 90
_cell_angle_beta 112.905(2)
_cell_angle_gamma 90
_cell_formula_units_Z 4
_cell_length_a 15.5140(4)
_cell_length_b 13.3974(3)
_cell_length_c 21.7230(5)
_cell_measurement_reflns_used 9957
_cell_measurement_temperature 173(2)
_cell_measurement_theta_max 72.46
_cell_measurement_theta_min 3.09
_cell_volume 4159.06(18)
_computing_cell_refinement 'Bruker SAINT'
_computing_data_collection 'Bruker APEX2'
_computing_data_reduction 'Bruker SAINT'
_computing_molecular_graphics 'Bruker SHELXTL'
_computing_publication_material 'LinXTL v.  5.2.2'
_computing_structure_refinement 'SHELXL-2013 (Sheldrick 2013)'
_computing_structure_solution 'SHELXS-97 (Sheldrick 2008)'
_diffrn_ambient_temperature 173(2)
_diffrn_measured_fraction_theta_full 0.982
_diffrn_measured_fraction_theta_max 0.967
_diffrn_measurement_device_type 'Bruker APEX-II CCD'
_diffrn_measurement_method '\f and \w scans'
_diffrn_radiation_type CuK\a
_diffrn_radiation_wavelength 1.54178
_diffrn_reflns_av_R_equivalents 0.0249
_diffrn_reflns_av_unetI/netI 0.0222
_diffrn_reflns_laue_measured_fraction_full 0.982
_diffrn_reflns_laue_measured_fraction_max 0.967
_diffrn_reflns_limit_h_max 18
_diffrn_reflns_limit_h_min -19
_diffrn_reflns_limit_k_max 16
_diffrn_reflns_limit_k_min -16
_diffrn_reflns_limit_l_max 26
_diffrn_reflns_limit_l_min -24
_diffrn_reflns_number 28858
_diffrn_reflns_point_group_measured_fraction_full 0.982
_diffrn_reflns_point_group_measured_fraction_max 0.967
_diffrn_reflns_theta_full 67.679
_diffrn_reflns_theta_max 72.511
_diffrn_reflns_theta_min 3.092
_exptl_absorpt_coefficient_mu 1.979
_exptl_absorpt_correction_T_max 0.7536
_exptl_absorpt_correction_T_min 0.6860
_exptl_absorpt_correction_type multi-scan
_exptl_absorpt_process_details 'Sadabs (Sheldrick, 1996)'
_exptl_crystal_colour Yellow
_exptl_crystal_density_diffrn 1.290
_exptl_crystal_density_method 'not measured'
_exptl_crystal_description block
_exptl_crystal_F_000 1720
_exptl_crystal_size_max 0.20
_exptl_crystal_size_mid 0.20
_exptl_crystal_size_min 0.18
_refine_diff_density_max 0.385
_refine_diff_density_min -0.288
_refine_diff_density_rms 0.052
_refine_ls_extinction_method none
_refine_ls_goodness_of_fit_ref 1.064
_refine_ls_hydrogen_treatment mixed
_refine_ls_matrix_type full
_refine_ls_number_parameters 527
_refine_ls_number_reflns 7978
_refine_ls_number_restraints 66
_refine_ls_restrained_S_all 1.060
_refine_ls_R_factor_all 0.0390
_refine_ls_R_factor_gt 0.0347
_refine_ls_shift/su_max 0.001
_refine_ls_shift/su_mean 0.000
_refine_ls_structure_factor_coef Fsqd
_refine_ls_weighting_details 'w=1/[\s^2^(Fo^2^)+(0.0588P)^2^+0.8328P] where P=(Fo^2^+2Fc^2^)/3'
_refine_ls_weighting_scheme calc
_refine_ls_wR_factor_gt 0.0914
_refine_ls_wR_factor_ref 0.0950
_reflns_Friedel_coverage 0.000
_reflns_number_gt 7155
_reflns_number_total 7978
_reflns_threshold_expression 'I > 2\s(I)'
_cod_data_source_file c5cc09349j2.cif
_cod_data_source_block dsel109_0m
_cod_database_code 7118433
_shelx_space_group_comment
;
The symmetry employed for this shelxl refinement is uniquely defined
by the following loop, which should always be used as a source of
symmetry information in preference to the above space-group names.
They are only intended as comments.
;
_shelxl_version_number 2013-4

loop_
_space_group_symop_operation_xyz
'x, y, z'
'-x, y+1/2, -z+1/2'
'-x, -y, -z'
'x, -y-1/2, z-1/2'

loop_
_atom_site_label
_atom_site_type_symbol
_atom_site_fract_x
_atom_site_fract_y
_atom_site_fract_z
_atom_site_U_iso_or_equiv
_atom_site_adp_type
_atom_site_occupancy
_atom_site_site_symmetry_order
_atom_site_calc_flag
_atom_site_refinement_flags_posn
_atom_site_refinement_flags_adp
_atom_site_refinement_flags_occupancy
_atom_site_disorder_assembly
_atom_site_disorder_group
Ni1 Ni 0.18422(2) 0.77276(2) 0.73726(2) 0.02525(8) Uani 1 1 d . . . . .
P1 P 0.10263(3) 0.89861(3) 0.73981(2) 0.02491(9) Uani 1 1 d . . . . .
P2 P 0.29021(3) 0.66402(3) 0.78103(2) 0.02617(10) Uani 1 1 d . . . . .
Si1 Si 0.26018(3) 0.83049(3) 0.62955(2) 0.02192(9) Uani 1 1 d . . . . .
O1 O 0.33840(11) 1.18205(11) 0.48128(7) 0.0482(3) Uani 1 1 d . . . . .
O2 O 0.49310(15) 0.51522(13) 0.56665(9) 0.0670(5) Uani 1 1 d . . . . .
O3 O -0.12488(10) 0.68405(12) 0.44523(7) 0.0483(3) Uani 1 1 d . . . . .
C1 C 0.27733(10) 0.86483(11) 0.71937(7) 0.0216(3) Uani 1 1 d . . . . .
C2 C 0.37660(10) 0.83517(11) 0.76688(7) 0.0236(3) Uani 1 1 d . . . . .
C3 C 0.39402(11) 0.73711(12) 0.79252(8) 0.0286(3) Uani 1 1 d . . . . .
C4 C 0.48419(12) 0.70461(14) 0.83249(9) 0.0364(4) Uani 1 1 d . . . . .
H4 H 0.4938 0.6371 0.8470 0.044 Uiso 1 1 calc R U . . .
C5 C 0.55943(11) 0.76905(15) 0.85122(9) 0.0374(4) Uani 1 1 d . . . . .
H5 H 0.6206 0.7468 0.8785 0.045 Uiso 1 1 calc R U . . .
C6 C 0.54368(11) 0.86677(14) 0.82928(9) 0.0354(4) Uani 1 1 d . . . . .
H6 H 0.5942 0.9128 0.8429 0.042 Uiso 1 1 calc R U . . .
C7 C 0.45474(11) 0.89858(13) 0.78751(9) 0.0305(3) Uani 1 1 d . . . . .
C8 C 0.29825(15) 0.54285(13) 0.74120(10) 0.0406(4) Uani 1 1 d . . . . .
H8 H 0.3208 0.5588 0.7050 0.049 Uiso 1 1 calc R U . . .
C9 C 0.20202(18) 0.49426(15) 0.70713(12) 0.0588(6) Uani 1 1 d . . . . .
H9A H 0.2074 0.4354 0.6821 0.088 Uiso 1 1 calc R U . . .
H9B H 0.1586 0.5422 0.6764 0.088 Uiso 1 1 calc R U . . .
H9C H 0.1784 0.4741 0.7411 0.088 Uiso 1 1 calc R U . . .
C10 C 0.36726(18) 0.46731(16) 0.78727(12) 0.0547(5) Uani 1 1 d . . . . .
H10A H 0.3481 0.4499 0.8239 0.082 Uiso 1 1 calc R U . . .
H10B H 0.4301 0.4966 0.8056 0.082 Uiso 1 1 calc R U . . .
H10C H 0.3678 0.4071 0.7618 0.082 Uiso 1 1 calc R U . . .
C11 C 0.30885(11) 0.63267(12) 0.86877(8) 0.0297(3) Uani 1 1 d . . . . .
H11 H 0.3681 0.5933 0.8886 0.036 Uiso 1 1 calc R U . . .
C12 C 0.32023(13) 0.72766(14) 0.90996(9) 0.0386(4) Uani 1 1 d . . . . .
H12A H 0.2617 0.7658 0.8929 0.058 Uiso 1 1 calc R U . . .
H12B H 0.3708 0.7683 0.9067 0.058 Uiso 1 1 calc R U . . .
H12C H 0.3355 0.7100 0.9568 0.058 Uiso 1 1 calc R U . . .
C13 C 0.22927(12) 0.56962(15) 0.87292(9) 0.0389(4) Uani 1 1 d . . . . .
H13A H 0.2379 0.5619 0.9198 0.058 Uiso 1 1 calc R U . . .
H13B H 0.2295 0.5037 0.8534 0.058 Uiso 1 1 calc R U . . .
H13C H 0.1694 0.6027 0.8482 0.058 Uiso 1 1 calc R U . . .
C14 C 0.25215(10) 0.97573(11) 0.72011(7) 0.0225(3) Uani 1 1 d . . . . .
C15 C 0.16873(11) 1.00250(11) 0.72697(8) 0.0256(3) Uani 1 1 d . . . . .
C16 C 0.14040(12) 1.10192(13) 0.72526(10) 0.0356(4) Uani 1 1 d . . . . .
H16 H 0.0826 1.1169 0.7288 0.043 Uiso 1 1 calc R U . . .
C17 C 0.19569(14) 1.17845(13) 0.71850(10) 0.0393(4) Uani 1 1 d . . . . .
H17 H 0.1775 1.2461 0.7187 0.047 Uiso 1 1 calc R U . . .
C18 C 0.27834(12) 1.15462(12) 0.71136(9) 0.0335(3) Uani 1 1 d . . . . .
H18 H 0.3171 1.2065 0.7067 0.040 Uiso 1 1 calc R U . . .
C19 C 0.30489(11) 1.05595(12) 0.71092(8) 0.0269(3) Uani 1 1 d . . . . .
C20 C -0.02005(11) 0.91960(13) 0.68163(9) 0.0334(3) Uani 1 1 d . . . . .
H20 H -0.0463 0.9744 0.7003 0.040 Uiso 1 1 calc R U . . .
C21 C -0.02648(13) 0.95217(15) 0.61258(10) 0.0432(4) Uani 1 1 d . . . . .
H21A H -0.0017 0.8992 0.5930 0.065 Uiso 1 1 calc R U . . .
H21B H 0.0102 1.0132 0.6168 0.065 Uiso 1 1 calc R U . . .
H21C H -0.0920 0.9650 0.5837 0.065 Uiso 1 1 calc R U . . .
C22 C -0.07992(13) 0.82628(16) 0.67520(12) 0.0482(5) Uani 1 1 d . . . . .
H22A H -0.1441 0.8393 0.6437 0.072 Uiso 1 1 calc R U . . .
H22B H -0.0802 0.8092 0.7190 0.072 Uiso 1 1 calc R U . . .
H22C H -0.0538 0.7706 0.6588 0.072 Uiso 1 1 calc R U . . .
C26 C 0.13652(10) 0.79237(12) 0.57503(8) 0.0262(3) Uani 1 1 d . . . . .
C27 C 0.09017(12) 0.71999(12) 0.59648(8) 0.0313(3) Uani 1 1 d . . . . .
H27 H 0.1189 0.6960 0.6410 0.038 Uiso 1 1 calc R U . . .
C28 C 0.00328(13) 0.68100(13) 0.55537(9) 0.0353(4) Uani 1 1 d . . . . .
H28 H -0.0259 0.6311 0.5717 0.042 Uiso 1 1 calc R U . . .
C29 C -0.03990(12) 0.71600(14) 0.49053(9) 0.0348(4) Uani 1 1 d . . . . .
C30 C -0.17348(16) 0.6121(2) 0.46691(13) 0.0611(6) Uani 1 1 d . . . . .
H30A H -0.1359 0.5511 0.4802 0.092 Uiso 1 1 calc R U . . .
H30B H -0.2334 0.5969 0.4304 0.092 Uiso 1 1 calc R U . . .
H30C H -0.1849 0.6384 0.5052 0.092 Uiso 1 1 calc R U . . .
C31 C 0.00352(13) 0.78896(14) 0.46757(9) 0.0361(4) Uani 1 1 d . . . . .
H31 H -0.0265 0.8142 0.4234 0.043 Uiso 1 1 calc R U . . .
C32 C 0.09069(12) 0.82531(13) 0.50875(8) 0.0329(3) Uani 1 1 d . . . . .
H32 H 0.1202 0.8738 0.4917 0.039 Uiso 1 1 calc R U . . .
C33 C 0.33580(12) 0.72481(11) 0.62168(8) 0.0282(3) Uani 1 1 d . . . . .
C34 C 0.29612(14) 0.65153(13) 0.57237(9) 0.0360(4) Uani 1 1 d . . . . .
H34 H 0.2300 0.6493 0.5495 0.043 Uiso 1 1 calc R U . . .
C35 C 0.35014(17) 0.58267(15) 0.55607(10) 0.0457(5) Uani 1 1 d . . . . .
H35 H 0.3209 0.5335 0.5230 0.055 Uiso 1 1 calc R U . . .
C36 C 0.44720(17) 0.58513(15) 0.58791(10) 0.0460(5) Uani 1 1 d . . . . .
C37 C 0.5922(2) 0.5202(2) 0.59179(14) 0.0732(9) Uani 1 1 d . . . . .
H37A H 0.6113 0.5846 0.5798 0.110 Uiso 1 1 calc R U . . .
H37B H 0.6160 0.4661 0.5724 0.110 Uiso 1 1 calc R U . . .
H37C H 0.6177 0.5133 0.6405 0.110 Uiso 1 1 calc R U . . .
C38 C 0.48927(14) 0.65502(15) 0.63776(10) 0.0414(4) Uani 1 1 d . . . . .
H38 H 0.5554 0.6563 0.6606 0.050 Uiso 1 1 calc R U . . .
C39 C 0.43360(13) 0.72344(13) 0.65418(9) 0.0331(3) Uani 1 1 d . . . . .
H39 H 0.4630 0.7707 0.6886 0.040 Uiso 1 1 calc R U . . .
C40 C 0.28789(10) 0.93863(11) 0.58392(7) 0.0247(3) Uani 1 1 d . . . . .
C41 C 0.36900(11) 0.94226(12) 0.57066(8) 0.0283(3) Uani 1 1 d . . . . .
H41 H 0.4120 0.8883 0.5850 0.034 Uiso 1 1 calc R U . . .
C42 C 0.38948(11) 1.02213(13) 0.53719(8) 0.0324(3) Uani 1 1 d . . . . .
H42 H 0.4455 1.0223 0.5293 0.039 Uiso 1 1 calc R U . . .
C43 C 0.32707(13) 1.10097(13) 0.51568(8) 0.0338(4) Uani 1 1 d . . . . .
C44 C 0.4217(2) 1.1861(2) 0.46877(14) 0.0664(7) Uani 1 1 d . . . . .
H44A H 0.4759 1.1916 0.5113 0.100 Uiso 1 1 calc R U . . .
H44B H 0.4196 1.2444 0.4409 0.100 Uiso 1 1 calc R U . . .
H44C H 0.4271 1.1253 0.4455 0.100 Uiso 1 1 calc R U . . .
C45 C 0.24572(12) 1.10045(12) 0.52835(8) 0.0325(3) Uani 1 1 d . . . . .
H45 H 0.2031 1.1547 0.5140 0.039 Uiso 1 1 calc R U . . .
C46 C 0.22713(11) 1.02092(12) 0.56179(8) 0.0294(3) Uani 1 1 d . . . . .
H46 H 0.1714 1.0218 0.5701 0.035 Uiso 1 1 calc R U . . .
C25A C 0.1816(3) 0.9702(3) 0.87169(18) 0.0552(11) Uani 0.599(6) 1 d . U P A 1
H25A H 0.2027 1.0302 0.8558 0.083 Uiso 0.599(6) 1 calc R U P A 1
H25B H 0.2280 0.9169 0.8793 0.083 Uiso 0.599(6) 1 calc R U P A 1
H25C H 0.1744 0.9852 0.9136 0.083 Uiso 0.599(6) 1 calc R U P A 1
C23A C 0.0887(4) 0.9367(4) 0.8198(3) 0.0408(11) Uani 0.599(6) 1 d . U P A 1
H23A H 0.0448 0.9947 0.8092 0.049 Uiso 0.599(6) 1 calc R U P A 1
C24A C 0.0500(14) 0.8573(11) 0.8473(9) 0.070(4) Uani 0.599(6) 1 d . U P A 1
H24A H -0.0101 0.8356 0.8135 0.105 Uiso 0.599(6) 1 calc R U P A 1
H24B H 0.0406 0.8821 0.8866 0.105 Uiso 0.599(6) 1 calc R U P A 1
H24C H 0.0935 0.8007 0.8602 0.105 Uiso 0.599(6) 1 calc R U P A 1
C25B C 0.0932(4) 1.0167(4) 0.8454(3) 0.0528(16) Uani 0.401(6) 1 d . U P A 2
H25D H 0.1334 1.0666 0.8369 0.079 Uiso 0.401(6) 1 calc R U P A 2
H25E H 0.1024 1.0191 0.8927 0.079 Uiso 0.401(6) 1 calc R U P A 2
H25F H 0.0276 1.0311 0.8176 0.079 Uiso 0.401(6) 1 calc R U P A 2
C23B C 0.1189(5) 0.9114(6) 0.8284(3) 0.0328(15) Uani 0.401(6) 1 d . U P A 2
H23B H 0.1864 0.8993 0.8565 0.039 Uiso 0.401(6) 1 calc R U P A 2
C24B C 0.0585(18) 0.8302(16) 0.8485(12) 0.055(3) Uani 0.401(6) 1 d . U P A 2
H24D H 0.0731 0.7633 0.8370 0.082 Uiso 0.401(6) 1 calc R U P A 2
H24E H -0.0083 0.8438 0.8242 0.082 Uiso 0.401(6) 1 calc R U P A 2
H24F H 0.0738 0.8338 0.8967 0.082 Uiso 0.401(6) 1 calc R U P A 2
H1M H 0.1196(17) 0.7145(18) 0.7520(12) 0.050(7) Uiso 1 1 d . . . . .
H19 H 0.3553(14) 1.0427(14) 0.7017(9) 0.027(5) Uiso 1 1 d . . . . .
H7 H 0.4486(14) 0.9667(17) 0.7754(10) 0.033(5) Uiso 1 1 d . . . . .

loop_
_atom_site_aniso_label
_atom_site_aniso_U_11
_atom_site_aniso_U_22
_atom_site_aniso_U_33
_atom_site_aniso_U_23
_atom_site_aniso_U_13
_atom_site_aniso_U_12
Ni1 0.02020(13) 0.02422(14) 0.02823(15) 0.00747(9) 0.00604(10) -0.00013(9)
P1 0.02249(18) 0.02788(19) 0.0255(2) 0.00401(13) 0.01060(14) 0.00005(13)
P2 0.02557(19) 0.02317(19) 0.0271(2) 0.00638(13) 0.00740(15) 0.00187(13)
Si1 0.02089(18) 0.02262(19) 0.0214(2) 0.00117(13) 0.00729(14) -0.00007(13)
O1 0.0570(8) 0.0400(7) 0.0476(8) 0.0137(6) 0.0205(7) -0.0101(6)
O2 0.0968(14) 0.0607(10) 0.0625(11) 0.0087(8) 0.0517(10) 0.0391(10)
O3 0.0380(7) 0.0583(9) 0.0356(7) -0.0014(6) 0.0002(5) -0.0189(6)
C1 0.0204(6) 0.0228(7) 0.0208(7) 0.0022(5) 0.0070(5) -0.0004(5)
C2 0.0213(7) 0.0294(7) 0.0206(7) 0.0000(5) 0.0087(5) 0.0021(5)
C3 0.0246(7) 0.0319(8) 0.0290(8) 0.0050(6) 0.0100(6) 0.0027(6)
C4 0.0288(8) 0.0400(9) 0.0398(10) 0.0146(7) 0.0129(7) 0.0091(7)
C5 0.0214(7) 0.0541(11) 0.0339(9) 0.0102(7) 0.0076(6) 0.0093(7)
C6 0.0214(7) 0.0452(10) 0.0365(9) -0.0026(7) 0.0078(6) -0.0025(7)
C7 0.0233(7) 0.0310(8) 0.0349(9) 0.0004(6) 0.0087(6) 0.0003(6)
C8 0.0580(11) 0.0287(8) 0.0366(10) 0.0022(7) 0.0201(8) 0.0047(8)
C9 0.0751(16) 0.0298(9) 0.0511(13) -0.0041(8) 0.0026(11) -0.0021(9)
C10 0.0657(14) 0.0377(10) 0.0608(14) 0.0018(9) 0.0247(11) 0.0190(10)
C11 0.0271(7) 0.0312(8) 0.0279(8) 0.0088(6) 0.0077(6) 0.0029(6)
C12 0.0401(9) 0.0382(9) 0.0340(9) 0.0016(7) 0.0105(7) 0.0030(7)
C13 0.0348(9) 0.0427(10) 0.0370(10) 0.0123(7) 0.0113(7) -0.0038(7)
C14 0.0218(6) 0.0250(7) 0.0179(7) 0.0004(5) 0.0048(5) -0.0003(5)
C15 0.0242(7) 0.0258(7) 0.0265(8) 0.0010(5) 0.0095(6) -0.0013(6)
C16 0.0305(8) 0.0305(8) 0.0491(11) 0.0011(7) 0.0189(7) 0.0048(6)
C17 0.0446(10) 0.0220(8) 0.0539(11) 0.0013(7) 0.0219(9) 0.0042(7)
C18 0.0354(8) 0.0255(8) 0.0396(9) 0.0013(6) 0.0146(7) -0.0059(6)
C19 0.0241(7) 0.0290(8) 0.0271(8) 0.0008(6) 0.0095(6) -0.0020(6)
C20 0.0209(7) 0.0342(8) 0.0440(10) 0.0023(7) 0.0115(6) 0.0037(6)
C21 0.0326(9) 0.0472(10) 0.0393(10) 0.0082(8) 0.0024(7) 0.0055(8)
C22 0.0285(9) 0.0481(11) 0.0679(14) 0.0002(9) 0.0188(9) -0.0062(8)
C26 0.0240(7) 0.0291(7) 0.0234(8) -0.0023(5) 0.0071(6) -0.0024(6)
C27 0.0335(8) 0.0324(8) 0.0247(8) 0.0014(6) 0.0077(6) -0.0044(6)
C28 0.0364(9) 0.0356(9) 0.0329(9) -0.0006(6) 0.0123(7) -0.0103(7)
C29 0.0291(8) 0.0394(9) 0.0307(9) -0.0058(6) 0.0058(7) -0.0066(7)
C30 0.0450(12) 0.0690(15) 0.0559(14) -0.0005(11) 0.0049(10) -0.0295(11)
C31 0.0365(9) 0.0421(9) 0.0232(8) 0.0015(6) 0.0047(6) -0.0048(7)
C32 0.0341(8) 0.0370(9) 0.0265(8) 0.0013(6) 0.0106(7) -0.0068(7)
C33 0.0344(8) 0.0251(7) 0.0283(8) 0.0036(5) 0.0156(6) 0.0043(6)
C34 0.0469(10) 0.0296(8) 0.0353(9) -0.0011(6) 0.0202(8) 0.0008(7)
C35 0.0689(13) 0.0342(9) 0.0422(11) -0.0049(7) 0.0305(10) 0.0035(9)
C36 0.0693(13) 0.0388(10) 0.0433(11) 0.0105(8) 0.0365(10) 0.0232(9)
C37 0.097(2) 0.0734(17) 0.0772(18) 0.0273(14) 0.0646(17) 0.0478(16)
C38 0.0449(10) 0.0465(10) 0.0393(10) 0.0130(8) 0.0236(8) 0.0188(8)
C39 0.0370(9) 0.0353(9) 0.0304(9) 0.0053(6) 0.0169(7) 0.0091(7)
C40 0.0250(7) 0.0276(7) 0.0204(7) 0.0008(5) 0.0077(5) -0.0028(6)
C41 0.0257(7) 0.0321(8) 0.0260(8) -0.0005(6) 0.0087(6) -0.0013(6)
C42 0.0285(8) 0.0404(9) 0.0285(8) -0.0009(6) 0.0114(6) -0.0087(6)
C43 0.0395(9) 0.0330(8) 0.0251(8) 0.0006(6) 0.0084(7) -0.0132(7)
C44 0.0751(17) 0.0626(15) 0.0741(17) 0.0194(12) 0.0427(14) -0.0169(13)
C45 0.0348(8) 0.0279(8) 0.0286(8) 0.0033(6) 0.0055(6) 0.0001(6)
C46 0.0264(7) 0.0310(8) 0.0288(8) 0.0006(6) 0.0088(6) -0.0006(6)
C25A 0.073(3) 0.057(2) 0.0316(18) -0.0078(14) 0.0164(16) -0.0054(18)
C23A 0.047(3) 0.050(3) 0.035(2) 0.0052(19) 0.026(2) 0.013(2)
C24A 0.090(5) 0.079(9) 0.047(3) 0.008(5) 0.034(3) -0.018(6)
C25B 0.071(4) 0.052(3) 0.041(3) -0.004(2) 0.027(3) 0.024(3)
C23B 0.038(4) 0.039(3) 0.027(3) 0.003(2) 0.018(3) 0.021(2)
C24B 0.080(6) 0.059(8) 0.044(4) 0.009(5) 0.045(4) -0.017(6)

loop_
_atom_type_symbol
_atom_type_description
_atom_type_scat_dispersion_real
_atom_type_scat_dispersion_imag
_atom_type_scat_source
C C 0.0181 0.0091 'International Tables Vol C Tables 4.2.6.8 and 6.1.1.4'
H H 0.0000 0.0000 'International Tables Vol C Tables 4.2.6.8 and 6.1.1.4'
Ni Ni -3.0029 0.5091 'International Tables Vol C Tables 4.2.6.8 and 6.1.1.4'
O O 0.0492 0.0322 'International Tables Vol C Tables 4.2.6.8 and 6.1.1.4'
P P 0.2955 0.4335 'International Tables Vol C Tables 4.2.6.8 and 6.1.1.4'
Si Si 0.2541 0.3302 'International Tables Vol C Tables 4.2.6.8 and 6.1.1.4'

loop_
_geom_angle_atom_site_label_1
_geom_angle_atom_site_label_2
_geom_angle_atom_site_label_3
_geom_angle
C1 Ni1 P1 89.91(4)
C1 Ni1 P2 91.02(4)
P1 Ni1 P2 154.01(2)
C1 Ni1 H1M 176.4(10)
P1 Ni1 H1M 87.1(10)
P2 Ni1 H1M 90.8(10)
C15 P1 C23B 103.4(3)
C15 P1 C20 105.73(7)
C23B P1 C20 112.6(2)
C15 P1 C23A 101.93(18)
C20 P1 C23A 97.54(19)
C15 P1 Ni1 103.12(5)
C23B P1 Ni1 105.1(2)
C20 P1 Ni1 124.63(6)
C23A P1 Ni1 121.17(17)
C3 P2 C11 101.82(7)
C3 P2 C8 108.47(9)
C11 P2 C8 105.46(8)
C3 P2 Ni1 100.50(5)
C11 P2 Ni1 113.44(5)
C8 P2 Ni1 124.66(7)
C33 Si1 C26 104.80(7)
C33 Si1 C40 104.49(7)
C26 Si1 C40 105.08(7)
C33 Si1 C1 115.24(7)
C26 Si1 C1 114.00(6)
C40 Si1 C1 112.22(6)
C43 O1 C44 117.05(17)
C36 O2 C37 117.9(2)
C29 O3 C30 117.56(16)
C2 C1 C14 115.82(12)
C2 C1 Si1 109.09(9)
C14 C1 Si1 107.86(9)
C2 C1 Ni1 108.27(9)
C14 C1 Ni1 112.28(9)
Si1 C1 Ni1 102.67(7)
C7 C2 C3 115.37(14)
C7 C2 C1 125.02(14)
C3 C2 C1 119.61(13)
C4 C3 C2 121.77(15)
C4 C3 P2 122.45(13)
C2 C3 P2 115.09(11)
C5 C4 C3 121.02(16)
C5 C4 H4 119.5
C3 C4 H4 119.5
C4 C5 C6 118.38(15)
C4 C5 H5 120.8
C6 C5 H5 120.8
C5 C6 C7 120.84(16)
C5 C6 H6 119.6
C7 C6 H6 119.6
C6 C7 C2 122.50(16)
C6 C7 H7 116.4(13)
C2 C7 H7 121.0(13)
C10 C8 C9 109.75(17)
C10 C8 P2 115.36(14)
C9 C8 P2 111.45(15)
C10 C8 H8 106.6
C9 C8 H8 106.6
P2 C8 H8 106.6
C8 C9 H9A 109.5
C8 C9 H9B 109.5
H9A C9 H9B 109.5
C8 C9 H9C 109.5
H9A C9 H9C 109.5
H9B C9 H9C 109.5
C8 C10 H10A 109.5
C8 C10 H10B 109.5
H10A C10 H10B 109.5
C8 C10 H10C 109.5
H10A C10 H10C 109.5
H10B C10 H10C 109.5
C12 C11 C13 109.77(15)
C12 C11 P2 110.41(11)
C13 C11 P2 112.23(12)
C12 C11 H11 108.1
C13 C11 H11 108.1
P2 C11 H11 108.1
C11 C12 H12A 109.5
C11 C12 H12B 109.5
H12A C12 H12B 109.5
C11 C12 H12C 109.5
H12A C12 H12C 109.5
H12B C12 H12C 109.5
C11 C13 H13A 109.5
C11 C13 H13B 109.5
H13A C13 H13B 109.5
C11 C13 H13C 109.5
H13A C13 H13C 109.5
H13B C13 H13C 109.5
C15 C14 C19 115.41(13)
C15 C14 C1 119.71(13)
C19 C14 C1 124.80(13)
C16 C15 C14 122.21(14)
C16 C15 P1 122.98(12)
C14 C15 P1 114.81(11)
C17 C16 C15 120.55(15)
C17 C16 H16 119.7
C15 C16 H16 119.7
C16 C17 C18 118.71(16)
C16 C17 H17 120.6
C18 C17 H17 120.6
C19 C18 C17 120.70(15)
C19 C18 H18 119.7
C17 C18 H18 119.7
C18 C19 C14 122.36(15)
C18 C19 H19 118.5(13)
C14 C19 H19 119.0(13)
C21 C20 C22 109.76(17)
C21 C20 P1 111.76(12)
C22 C20 P1 111.37(13)
C21 C20 H20 107.9
C22 C20 H20 107.9
P1 C20 H20 107.9
C20 C21 H21A 109.5
C20 C21 H21B 109.5
H21A C21 H21B 109.5
C20 C21 H21C 109.5
H21A C21 H21C 109.5
H21B C21 H21C 109.5
C20 C22 H22A 109.5
C20 C22 H22B 109.5
H22A C22 H22B 109.5
C20 C22 H22C 109.5
H22A C22 H22C 109.5
H22B C22 H22C 109.5
C27 C26 C32 116.14(14)
C27 C26 Si1 120.61(12)
C32 C26 Si1 122.82(12)
C26 C27 C28 122.86(16)
C26 C27 H27 118.6
C28 C27 H27 118.6
C29 C28 C27 119.22(16)
C29 C28 H28 120.4
C27 C28 H28 120.4
O3 C29 C28 125.00(17)
O3 C29 C31 115.36(16)
C28 C29 C31 119.64(16)
O3 C30 H30A 109.5
O3 C30 H30B 109.5
H30A C30 H30B 109.5
O3 C30 H30C 109.5
H30A C30 H30C 109.5
H30B C30 H30C 109.5
C29 C31 C32 120.26(16)
C29 C31 H31 119.9
C32 C31 H31 119.9
C31 C32 C26 121.85(16)
C31 C32 H32 119.1
C26 C32 H32 119.1
C39 C33 C34 116.20(15)
C39 C33 Si1 123.55(13)
C34 C33 Si1 119.29(13)
C35 C34 C33 122.14(19)
C35 C34 H34 118.9
C33 C34 H34 118.9
C34 C35 C36 120.25(19)
C34 C35 H35 119.9
C36 C35 H35 119.9
O2 C36 C38 125.4(2)
O2 C36 C35 115.0(2)
C38 C36 C35 119.55(17)
O2 C37 H37A 109.5
O2 C37 H37B 109.5
H37A C37 H37B 109.5
O2 C37 H37C 109.5
H37A C37 H37C 109.5
H37B C37 H37C 109.5
C36 C38 C39 119.48(19)
C36 C38 H38 120.3
C39 C38 H38 120.3
C38 C39 C33 122.34(18)
C38 C39 H39 118.8
C33 C39 H39 118.8
C41 C40 C46 116.09(14)
C41 C40 Si1 122.68(12)
C46 C40 Si1 121.24(11)
C40 C41 C42 122.62(15)
C40 C41 H41 118.7
C42 C41 H41 118.7
C43 C42 C41 119.25(15)
C43 C42 H42 120.4
C41 C42 H42 120.4
O1 C43 C42 124.62(17)
O1 C43 C45 115.54(17)
C42 C43 C45 119.85(15)
O1 C44 H44A 109.5
O1 C44 H44B 109.5
H44A C44 H44B 109.5
O1 C44 H44C 109.5
H44A C44 H44C 109.5
H44B C44 H44C 109.5
C46 C45 C43 119.90(16)
C46 C45 H45 120.1
C43 C45 H45 120.1
C45 C46 C40 122.29(15)
C45 C46 H46 118.9
C40 C46 H46 118.9
C23A C25A H25A 109.5
C23A C25A H25B 109.5
H25A C25A H25B 109.5
C23A C25A H25C 109.5
H25A C25A H25C 109.5
H25B C25A H25C 109.5
C24A C23A C25A 109.7(8)
C24A C23A P1 112.9(7)
C25A C23A P1 110.3(3)
C24A C23A H23A 107.9
C25A C23A H23A 107.9
P1 C23A H23A 107.9
C23A C24A H24A 109.5
C23A C24A H24B 109.5
H24A C24A H24B 109.5
C23A C24A H24C 109.5
H24A C24A H24C 109.5
H24B C24A H24C 109.5
C23B C25B H25D 109.5
C23B C25B H25E 109.5
H25D C25B H25E 109.5
C23B C25B H25F 109.5
H25D C25B H25F 109.5
H25E C25B H25F 109.5
C25B C23B C24B 108.7(9)
C25B C23B P1 113.0(4)
C24B C23B P1 111.3(9)
C25B C23B H23B 107.9
C24B C23B H23B 107.9
P1 C23B H23B 107.9
C23B C24B H24D 109.5
C23B C24B H24E 109.5
H24D C24B H24E 109.5
C23B C24B H24F 109.5
H24D C24B H24F 109.5
H24E C24B H24F 109.5

loop_
_geom_bond_atom_site_label_1
_geom_bond_atom_site_label_2
_geom_bond_distance
Ni1 C1 2.0483(14)
Ni1 P1 2.1220(5)
Ni1 P2 2.1244(4)
Ni1 H1M 1.40(2)
P1 C15 1.8136(16)
P1 C23B 1.848(7)
P1 C20 1.8510(16)
P1 C23A 1.903(5)
P2 C3 1.8170(17)
P2 C11 1.8611(16)
P2 C8 1.8665(18)
Si1 C33 1.8884(16)
Si1 C26 1.8908(15)
Si1 C40 1.8969(15)
Si1 C1 1.9198(15)
O1 C43 1.368(2)
O1 C44 1.422(3)
O2 C36 1.361(2)
O2 C37 1.419(4)
O3 C29 1.371(2)
O3 C30 1.413(3)
C1 C2 1.5354(19)
C1 C14 1.538(2)
C2 C7 1.403(2)
C2 C3 1.411(2)
C3 C4 1.398(2)
C4 C5 1.380(3)
C4 H4 0.9500
C5 C6 1.382(3)
C5 H5 0.9500
C6 C7 1.391(2)
C6 H6 0.9500
C7 H7 0.94(2)
C8 C10 1.529(3)
C8 C9 1.530(3)
C8 H8 1.0000
C9 H9A 0.9800
C9 H9B 0.9800
C9 H9C 0.9800
C10 H10A 0.9800
C10 H10B 0.9800
C10 H10C 0.9800
C11 C12 1.526(2)
C11 C13 1.527(2)
C11 H11 1.0000
C12 H12A 0.9800
C12 H12B 0.9800
C12 H12C 0.9800
C13 H13A 0.9800
C13 H13B 0.9800
C13 H13C 0.9800
C14 C15 1.406(2)
C14 C19 1.411(2)
C15 C16 1.399(2)
C16 C17 1.381(3)
C16 H16 0.9500
C17 C18 1.387(3)
C17 H17 0.9500
C18 C19 1.386(2)
C18 H18 0.9500
C19 H19 0.90(2)
C20 C21 1.528(3)
C20 C22 1.531(3)
C20 H20 1.0000
C21 H21A 0.9800
C21 H21B 0.9800
C21 H21C 0.9800
C22 H22A 0.9800
C22 H22B 0.9800
C22 H22C 0.9800
C26 C27 1.391(2)
C26 C32 1.406(2)
C27 C28 1.397(2)
C27 H27 0.9500
C28 C29 1.385(3)
C28 H28 0.9500
C29 C31 1.385(3)
C30 H30A 0.9800
C30 H30B 0.9800
C30 H30C 0.9800
C31 C32 1.387(2)
C31 H31 0.9500
C32 H32 0.9500
C33 C39 1.402(2)
C33 C34 1.406(2)
C34 C35 1.382(3)
C34 H34 0.9500
C35 C36 1.392(3)
C35 H35 0.9500
C36 C38 1.388(3)
C37 H37A 0.9800
C37 H37B 0.9800
C37 H37C 0.9800
C38 C39 1.398(2)
C38 H38 0.9500
C39 H39 0.9500
C40 C41 1.397(2)
C40 C46 1.408(2)
C41 C42 1.398(2)
C41 H41 0.9500
C42 C43 1.385(3)
C42 H42 0.9500
C43 C45 1.392(3)
C44 H44A 0.9800
C44 H44B 0.9800
C44 H44C 0.9800
C45 C46 1.382(2)
C45 H45 0.9500
C46 H46 0.9500
C25A C23A 1.511(7)
C25A H25A 0.9800
C25A H25B 0.9800
C25A H25C 0.9800
C23A C24A 1.458(16)
C23A H23A 1.0000
C24A H24A 0.9800
C24A H24B 0.9800
C24A H24C 0.9800
C25B C23B 1.550(8)
C25B H25D 0.9800
C25B H25E 0.9800
C25B H25F 0.9800
C23B C24B 1.60(2)
C23B H23B 1.0000
C24B H24D 0.9800
C24B H24E 0.9800
C24B H24F 0.9800

loop_
_geom_torsion_atom_site_label_1
_geom_torsion_atom_site_label_2
_geom_torsion_atom_site_label_3
_geom_torsion_atom_site_label_4
_geom_torsion
C14 C1 C2 C7 -28.7(2)
Si1 C1 C2 C7 93.18(16)
Ni1 C1 C2 C7 -155.80(13)
C14 C1 C2 C3 151.90(14)
Si1 C1 C2 C3 -86.23(14)
Ni1 C1 C2 C3 24.79(16)
C7 C2 C3 C4 -3.6(2)
C1 C2 C3 C4 175.86(15)
C7 C2 C3 P2 167.11(12)
C1 C2 C3 P2 -13.42(19)
C11 P2 C3 C4 49.61(17)
C8 P2 C3 C4 -61.31(17)
Ni1 P2 C3 C4 166.49(14)
C11 P2 C3 C2 -121.04(13)
C8 P2 C3 C2 128.04(13)
Ni1 P2 C3 C2 -4.15(13)
C2 C3 C4 C5 3.2(3)
P2 C3 C4 C5 -166.79(14)
C3 C4 C5 C6 -0.3(3)
C4 C5 C6 C7 -2.1(3)
C5 C6 C7 C2 1.6(3)
C3 C2 C7 C6 1.2(2)
C1 C2 C7 C6 -178.21(15)
C3 P2 C8 C10 74.69(17)
C11 P2 C8 C10 -33.76(18)
Ni1 P2 C8 C10 -167.64(13)
C3 P2 C8 C9 -159.29(14)
C11 P2 C8 C9 92.26(15)
Ni1 P2 C8 C9 -41.62(17)
C3 P2 C11 C12 57.31(13)
C8 P2 C11 C12 170.50(12)
Ni1 P2 C11 C12 -49.76(13)
C3 P2 C11 C13 -179.87(12)
C8 P2 C11 C13 -66.68(14)
Ni1 P2 C11 C13 73.06(13)
C2 C1 C14 C15 -130.04(14)
Si1 C1 C14 C15 107.44(13)
Ni1 C1 C14 C15 -4.96(17)
C2 C1 C14 C19 53.32(19)
Si1 C1 C14 C19 -69.20(16)
Ni1 C1 C14 C19 178.40(12)
C19 C14 C15 C16 -0.4(2)
C1 C14 C15 C16 -177.37(15)
C19 C14 C15 P1 -179.24(11)
C1 C14 C15 P1 3.81(18)
C23B P1 C15 C16 -70.4(3)
C20 P1 C15 C16 48.09(16)
C23A P1 C15 C16 -53.4(2)
Ni1 P1 C15 C16 -179.71(13)
C23B P1 C15 C14 108.4(2)
C20 P1 C15 C14 -133.10(12)
C23A P1 C15 C14 125.4(2)
Ni1 P1 C15 C14 -0.90(12)
C14 C15 C16 C17 -1.8(3)
P1 C15 C16 C17 176.90(15)
C15 C16 C17 C18 2.0(3)
C16 C17 C18 C19 0.1(3)
C17 C18 C19 C14 -2.4(3)
C15 C14 C19 C18 2.5(2)
C1 C14 C19 C18 179.30(15)
C15 P1 C20 C21 43.74(15)
C23B P1 C20 C21 156.0(3)
C23A P1 C20 C21 148.4(2)
Ni1 P1 C20 C21 -75.01(14)
C15 P1 C20 C22 166.90(13)
C23B P1 C20 C22 -80.8(3)
C23A P1 C20 C22 -88.4(2)
Ni1 P1 C20 C22 48.15(16)
C33 Si1 C26 C27 75.95(14)
C40 Si1 C26 C27 -174.23(13)
C1 Si1 C26 C27 -50.96(15)
C33 Si1 C26 C32 -96.26(15)
C40 Si1 C26 C32 13.56(16)
C1 Si1 C26 C32 136.83(14)
C32 C26 C27 C28 0.2(3)
Si1 C26 C27 C28 -172.50(14)
C26 C27 C28 C29 -0.7(3)
C30 O3 C29 C28 2.0(3)
C30 O3 C29 C31 -177.9(2)
C27 C28 C29 O3 179.97(18)
C27 C28 C29 C31 -0.1(3)
O3 C29 C31 C32 -178.67(17)
C28 C29 C31 C32 1.4(3)
C29 C31 C32 C26 -1.9(3)
C27 C26 C32 C31 1.1(3)
Si1 C26 C32 C31 173.65(14)
C26 Si1 C33 C39 179.49(13)
C40 Si1 C33 C39 69.24(15)
C1 Si1 C33 C39 -54.37(15)
C26 Si1 C33 C34 11.13(15)
C40 Si1 C33 C34 -99.12(13)
C1 Si1 C33 C34 137.26(13)
C39 C33 C34 C35 -0.8(2)
Si1 C33 C34 C35 168.43(14)
C33 C34 C35 C36 -1.1(3)
C37 O2 C36 C38 -7.4(3)
C37 O2 C36 C35 173.40(19)
C34 C35 C36 O2 -178.50(17)
C34 C35 C36 C38 2.2(3)
O2 C36 C38 C39 179.30(18)
C35 C36 C38 C39 -1.5(3)
C36 C38 C39 C33 -0.4(3)
C34 C33 C39 C38 1.5(2)
Si1 C33 C39 C38 -167.19(13)
C33 Si1 C40 C41 -19.34(15)
C26 Si1 C40 C41 -129.39(13)
C1 Si1 C40 C41 106.20(13)
C33 Si1 C40 C46 161.14(13)
C26 Si1 C40 C46 51.09(14)
C1 Si1 C40 C46 -73.31(14)
C46 C40 C41 C42 -0.3(2)
Si1 C40 C41 C42 -179.81(12)
C40 C41 C42 C43 -0.4(2)
C44 O1 C43 C42 -1.9(3)
C44 O1 C43 C45 178.63(19)
C41 C42 C43 O1 -178.55(16)
C41 C42 C43 C45 0.9(3)
O1 C43 C45 C46 178.89(15)
C42 C43 C45 C46 -0.6(3)
C43 C45 C46 C40 -0.2(3)
C41 C40 C46 C45 0.6(2)
Si1 C40 C46 C45 -179.88(13)
C15 P1 C23B C25B 53.0(5)
C20 P1 C23B C25B -60.7(6)
C23A P1 C23B C25B -33.8(10)
Ni1 P1 C23B C25B 160.8(5)
C15 P1 C23B C24B 175.6(9)
C20 P1 C23B C24B 61.9(10)
C23A P1 C23B C24B 88.9(16)
Ni1 P1 C23B C24B -76.6(10)
